data_7005329
loop_
_publ_author_name
'Lazarides, Theodore'
'Alamiry, Mohammed A. H.'
'Adams, Harry'
'Pope, Simon J. A.'
'Faulkner, Stephen'
'Weinstein, Julia A.'
'Ward, Michael D.'

_publ_section_title
;
 Anthracene as a sensitiser for near-infrared luminescence in complexes
 of Nd(III), Er(III) and Yb(III): an unexpected sensitisation mechanism
 based on electron transfer.
;
_journal_issue 15
_journal_name_full 'Dalton transactions (Cambridge, England : 2003)'
_journal_page_first 1484
_journal_page_last 1491
_journal_paper_doi 10.1039/b700714k
_journal_year 2007
_chemical_formula_sum 'C42 H22 Er F18 N3 O6'
_chemical_formula_weight 1173.89
_chemical_name_systematic
;
?
;
_space_group_IT_number 2
_symmetry_cell_setting triclinic
_symmetry_space_group_name_Hall '-P 1'
_symmetry_space_group_name_H-M 'P -1'
_atom_sites_solution_hydrogens geom
_atom_sites_solution_primary direct
_atom_sites_solution_secondary difmap
_audit_creation_method SHELXL-97
_cell_angle_alpha 101.129(5)
_cell_angle_beta 101.725(5)
_cell_angle_gamma 91.392(5)
_cell_formula_units_Z 2
_cell_length_a 12.810(4)
_cell_length_b 12.924(4)
_cell_length_c 13.320(4)
_cell_measurement_reflns_used 8687
_cell_measurement_temperature 150(2)
_cell_measurement_theta_max 56.754
_cell_measurement_theta_min 4.398
_cell_volume 2114.0(11)
_computing_structure_refinement 'SHELXL-97 (Sheldrick, 1997)'
_diffrn_ambient_temperature 150(2)
_diffrn_measured_fraction_theta_full 0.993
_diffrn_measured_fraction_theta_max 0.872
_diffrn_measurement_device_type 'Bruker SMART CCD area detector'
_diffrn_measurement_method 'phi and omega scans'
_diffrn_radiation_monochromator graphite
_diffrn_radiation_source 'fine-focus sealed tube'
_diffrn_radiation_type MoK\a
_diffrn_radiation_wavelength 0.71073
_diffrn_reflns_av_R_equivalents 0.0475
_diffrn_reflns_av_sigmaI/netI 0.0715
_diffrn_reflns_limit_h_max 17
_diffrn_reflns_limit_h_min -16
_diffrn_reflns_limit_k_max 16
_diffrn_reflns_limit_k_min -16
_diffrn_reflns_limit_l_max 17
_diffrn_reflns_limit_l_min -17
_diffrn_reflns_number 18158
_diffrn_reflns_theta_full 25.00
_diffrn_reflns_theta_max 28.53
_diffrn_reflns_theta_min 1.59
_exptl_absorpt_coefficient_mu 2.117
_exptl_absorpt_correction_T_max 0.6648
_exptl_absorpt_correction_T_min 0.4629
_exptl_absorpt_correction_type multi-scan
_exptl_absorpt_process_details sadabs
_exptl_crystal_colour clear
_exptl_crystal_density_diffrn 1.844
_exptl_crystal_density_method 'not measured'
_exptl_crystal_description block
_exptl_crystal_F_000 1146
_exptl_crystal_size_max 0.43
_exptl_crystal_size_mid 0.32
_exptl_crystal_size_min 0.21
_refine_diff_density_max 3.008
_refine_diff_density_min -3.230
_refine_diff_density_rms 0.195
_refine_ls_extinction_method none
_refine_ls_goodness_of_fit_ref 1.019
_refine_ls_hydrogen_treatment constr
_refine_ls_matrix_type full
_refine_ls_number_parameters 612
_refine_ls_number_reflns 9387
_refine_ls_number_restraints 275
_refine_ls_restrained_S_all 1.018
_refine_ls_R_factor_all 0.0812
_refine_ls_R_factor_gt 0.0623
_refine_ls_shift/su_max 0.001
_refine_ls_shift/su_mean 0.000
_refine_ls_structure_factor_coef Fsqd
_refine_ls_weighting_details 'calc w=1/[\s^2^(Fo^2^)+(0.1170P)^2^+0.0000P] where P=(Fo^2^+2Fc^2^)/3'
_refine_ls_weighting_scheme calc
_refine_ls_wR_factor_gt 0.1574
_refine_ls_wR_factor_ref 0.1702
_reflns_number_gt 7433
_reflns_number_total 9387
_reflns_threshold_expression >2sigma(I)
_cod_data_source_file b700714k.txt
_cod_data_source_block imw362m
_cod_depositor_comments
;
The following automatic conversions were performed:
'_symmetry_cell_setting' value 'Triclinic' changed to 'triclinic'
according to '/home/saulius/struct/CIF-dictionaries/cif_core.dic'
dictionary named 'cif_core.dic' version 2.4.1 from 2010-06-29.

Automatic conversion script
Id: cif_fix_enum 1527 2010-12-29 10:47:43Z saulius 

The following automatic conversions were performed:

'_exptl_absorpt_correction_type' tag value 'multi-scans' was replaced
with 'multi-scan' value.

Automatic conversion script
Id: cif_fix_values 1646 2011-03-28 12:23:43Z adriana 
;
_cod_original_cell_volume 2113.9(12)
_cod_original_sg_symbol_H-M P-1
_cod_database_code 7005329

loop_
_symmetry_equiv_pos_as_xyz
'x, y, z'
'-x, -y, -z'

loop_
_atom_site_label
_atom_site_type_symbol
_atom_site_fract_x
_atom_site_fract_y
_atom_site_fract_z
_atom_site_U_iso_or_equiv
_atom_site_adp_type
_atom_site_occupancy
_atom_site_symmetry_multiplicity
_atom_site_calc_flag
_atom_site_refinement_flags
_atom_site_disorder_assembly
_atom_site_disorder_group
Er1 Er 0.19923(2) 0.213155(19) 0.29156(2) 0.02698(12) Uani 1 1 d . . .
F1 F 0.1975(4) 0.1042(4) -0.1426(3) 0.0581(12) Uani 1 1 d . . .
F2 F 0.0580(4) 0.0587(5) -0.0922(4) 0.0674(14) Uani 1 1 d . . .
F3 F 0.1059(5) 0.2238(4) -0.0739(4) 0.0775(17) Uani 1 1 d . . .
F4 F 0.4757(5) -0.0453(5) 0.1034(7) 0.110(3) Uani 1 1 d . . .
F5 F 0.5106(7) 0.0305(8) 0.2576(5) 0.140(4) Uani 1 1 d . . .
F6 F 0.5427(5) 0.1052(6) 0.1393(9) 0.142(4) Uani 1 1 d . . .
F7 F 0.3957(8) 0.1720(8) 0.6960(7) 0.083(3) Uiso 0.521(7) 1 d PDU A 1
F8 F 0.4389(7) 0.0771(7) 0.5681(8) 0.073(3) Uiso 0.521(7) 1 d PDU A 1
F9 F 0.3040(8) 0.0324(7) 0.6203(9) 0.083(3) Uiso 0.521(7) 1 d PDU A 1
F7' F 0.4494(7) 0.1593(9) 0.6470(9) 0.086(3) Uiso 0.479(7) 1 d PDU A 2
F8' F 0.3725(10) 0.0216(7) 0.5475(9) 0.086(3) Uiso 0.479(7) 1 d PDU A 2
F9' F 0.3142(8) 0.0887(7) 0.6787(7) 0.060(2) Uiso 0.479(7) 1 d PDU A 2
F10 F 0.0965(6) 0.3720(6) 0.6852(5) 0.106(2) Uani 1 1 d . A .
F11 F -0.0183(5) 0.3548(5) 0.5483(6) 0.0881(19) Uani 1 1 d . A .
F12 F 0.1045(5) 0.4782(4) 0.5837(6) 0.090(2) Uani 1 1 d . A .
F13 F -0.2143(5) 0.1723(6) 0.3466(6) 0.106(2) Uani 1 1 d . . .
F14 F -0.2188(5) 0.1454(6) 0.1827(6) 0.099(2) Uani 1 1 d . . .
F15 F -0.1664(6) 0.2964(5) 0.2758(7) 0.108(3) Uani 1 1 d . . .
F16 F -0.0091(7) -0.1114(5) 0.4114(6) 0.110(3) Uani 1 1 d . . .
F17 F 0.1558(7) -0.0942(7) 0.4317(8) 0.149(4) Uani 1 1 d . . .
F18 F 0.0593(6) -0.1647(4) 0.2804(5) 0.091(2) Uani 1 1 d . . .
O1 O 0.1568(4) 0.1640(4) 0.1126(4) 0.0346(10) Uani 1 1 d . . .
O2 O 0.3402(4) 0.1267(3) 0.2408(4) 0.0331(10) Uani 1 1 d . . .
O3 O 0.0122(4) 0.2065(4) 0.2532(4) 0.0375(11) Uani 1 1 d . . .
O4 O 0.1382(4) 0.0468(4) 0.3034(4) 0.0450(12) Uani 1 1 d . . .
O5 O 0.1435(4) 0.3145(4) 0.4329(4) 0.0395(11) Uani 1 1 d . . .
O6 O 0.2958(4) 0.1676(4) 0.4435(4) 0.0372(11) Uani 1 1 d . . .
N1 N 0.1593(4) 0.3774(4) 0.2197(4) 0.0313(12) Uani 1 1 d . . .
N2 N 0.3476(4) 0.3484(4) 0.3433(4) 0.0279(11) Uani 1 1 d . . .
N3 N 0.4279(4) 0.4980(4) 0.3251(4) 0.0315(12) Uani 1 1 d . . .
C1 C 0.0646(6) 0.3909(6) 0.1641(6) 0.0409(13) Uani 1 1 d U . .
H1 H 0.0167 0.3306 0.1333 0.049 Uiso 1 1 calc R . .
C2 C 0.0319(6) 0.4902(6) 0.1487(6) 0.0409(11) Uani 1 1 d U . .
H2 H -0.0349 0.4965 0.1047 0.049 Uiso 1 1 calc R . .
C3 C 0.0967(6) 0.5765(6) 0.1973(6) 0.0399(11) Uani 1 1 d U . .
H3 H 0.0737 0.6448 0.1912 0.048 Uiso 1 1 calc R . .
C4 C 0.1976(5) 0.5660(5) 0.2565(6) 0.0364(10) Uani 1 1 d U . .
H4 H 0.2440 0.6261 0.2923 0.044 Uiso 1 1 calc R . .
C5 C 0.2277(5) 0.4638(5) 0.2611(6) 0.0324(10) Uani 1 1 d U . .
C6 C 0.3339(5) 0.4380(5) 0.3092(5) 0.0303(11) Uani 1 1 d U . .
C7 C 0.5070(5) 0.4428(5) 0.3751(5) 0.0340(10) Uani 1 1 d U . .
C8 C 0.6167(5) 0.4670(6) 0.4108(6) 0.0378(11) Uani 1 1 d U . .
H8 H 0.6505 0.5307 0.4037 0.045 Uiso 1 1 calc R . .
C9 C 0.6736(6) 0.3919(6) 0.4576(6) 0.0416(11) Uani 1 1 d U . .
H9 H 0.7484 0.4053 0.4841 0.050 Uiso 1 1 calc R . .
C10 C 0.6240(6) 0.2972(6) 0.4670(6) 0.0413(11) Uani 1 1 d U . .
H10 H 0.6661 0.2478 0.4984 0.050 Uiso 1 1 calc R . .
C11 C 0.5161(6) 0.2744(6) 0.4318(6) 0.0377(11) Uani 1 1 d U . .
H11 H 0.4826 0.2103 0.4382 0.045 Uiso 1 1 calc R . .
C12 C 0.4573(5) 0.3494(5) 0.3861(5) 0.0334(10) Uani 1 1 d U . .
C13 C 0.4535(6) 0.5877(5) 0.2787(6) 0.0380(12) Uani 1 1 d U B .
H13A H 0.5313 0.5920 0.2817 0.046 Uiso 1 1 calc R . .
H13B H 0.4366 0.6535 0.3224 0.046 Uiso 1 1 calc R . .
C14 C 0.3954(6) 0.5830(5) 0.1659(6) 0.0396(11) Uiso 1 1 d U . .
C15 C 0.4051(14) 0.4820(12) 0.0864(15) 0.0384(14) Uiso 0.545(8) 1 d PU B 1
C16 C 0.4763(13) 0.4044(14) 0.1146(15) 0.0391(17) Uiso 0.545(8) 1 d PU B 1
H16 H 0.5199 0.4149 0.1830 0.047 Uiso 0.545(8) 1 calc PR B 1
C17 C 0.4814(12) 0.3139(11) 0.0421(12) 0.0400(17) Uiso 0.545(8) 1 d PU B 1
H17 H 0.5286 0.2623 0.0618 0.048 Uiso 0.545(8) 1 calc PR B 1
C18 C 0.4191(13) 0.2958(12) -0.0599(13) 0.0423(17) Uiso 0.545(8) 1 d PU B 1
H18 H 0.4238 0.2326 -0.1084 0.051 Uiso 0.545(8) 1 calc PR B 1
C19 C 0.3520(13) 0.3694(13) -0.0886(12) 0.0401(17) Uiso 0.545(8) 1 d PU B 1
H19 H 0.3083 0.3568 -0.1571 0.048 Uiso 0.545(8) 1 calc PR B 1
C20 C 0.3462(12) 0.4684(11) -0.0150(12) 0.0390(15) Uiso 0.545(8) 1 d PU B 1
C21 C 0.2793(12) 0.5441(12) -0.0480(12) 0.0390(16) Uiso 0.545(8) 1 d PU B 1
H21 H 0.2366 0.5306 -0.1170 0.047 Uiso 0.545(8) 1 calc PR B 1
C22 C 0.2749(11) 0.6366(13) 0.0177(14) 0.0381(15) Uiso 0.545(8) 1 d PU B 1
C23 C 0.2089(11) 0.7216(11) -0.0128(13) 0.0421(16) Uiso 0.545(8) 1 d PU B 1
H23 H 0.1700 0.7136 -0.0829 0.051 Uiso 0.545(8) 1 calc PR B 1
C24 C 0.2028(12) 0.8116(14) 0.0578(14) 0.0438(17) Uiso 0.545(8) 1 d PU B 1
H24 H 0.1553 0.8621 0.0360 0.053 Uiso 0.545(8) 1 calc PR B 1
C25 C 0.2608(12) 0.8329(11) 0.1575(14) 0.0439(16) Uiso 0.545(8) 1 d PU B 1
H25 H 0.2559 0.8973 0.2043 0.053 Uiso 0.545(8) 1 calc PR B 1
C26 C 0.3276(12) 0.7566(11) 0.1886(13) 0.0409(16) Uiso 0.545(8) 1 d PU B 1
H26 H 0.3718 0.7719 0.2569 0.049 Uiso 0.545(8) 1 calc PR B 1
C27 C 0.3331(12) 0.6584(11) 0.1241(12) 0.0375(15) Uiso 0.545(8) 1 d PU B 1
C15' C 0.3900(16) 0.5018(14) 0.0909(18) 0.0386(15) Uiso 0.455(8) 1 d PU B 2
C16' C 0.4518(15) 0.4083(17) 0.0995(18) 0.0387(16) Uiso 0.455(8) 1 d PU B 2
H16' H 0.4964 0.4056 0.1652 0.046 Uiso 0.455(8) 1 calc PR B 2
C17' C 0.4484(15) 0.3286(14) 0.0210(16) 0.0406(16) Uiso 0.455(8) 1 d PU B 2
H17' H 0.4914 0.2713 0.0320 0.049 Uiso 0.455(8) 1 calc PR B 2
C18' C 0.3848(16) 0.3246(16) -0.0773(15) 0.0408(18) Uiso 0.455(8) 1 d PU B 2
H18' H 0.3844 0.2659 -0.1328 0.049 Uiso 0.455(8) 1 calc PR B 2
C19' C 0.3218(15) 0.4079(14) -0.0929(14) 0.0411(17) Uiso 0.455(8) 1 d PU B 2
H19' H 0.2766 0.4041 -0.1598 0.049 Uiso 0.455(8) 1 calc PR B 2
C20' C 0.3215(14) 0.5008(14) -0.0120(14) 0.0390(15) Uiso 0.455(8) 1 d PU B 2
C21' C 0.2658(14) 0.5857(16) -0.0265(16) 0.0389(17) Uiso 0.455(8) 1 d PU B 2
H21' H 0.2196 0.5842 -0.0924 0.047 Uiso 0.455(8) 1 calc PR B 2
C22' C 0.2739(13) 0.6755(14) 0.0523(15) 0.0392(15) Uiso 0.455(8) 1 d PU B 2
C23' C 0.2046(14) 0.7611(16) 0.0325(17) 0.0424(18) Uiso 0.455(8) 1 d PU B 2
H23' H 0.1574 0.7557 -0.0335 0.051 Uiso 0.455(8) 1 calc PR B 2
C24' C 0.2082(15) 0.8480(14) 0.1089(17) 0.0443(18) Uiso 0.455(8) 1 d PU B 2
H24' H 0.1643 0.9042 0.0959 0.053 Uiso 0.455(8) 1 calc PR B 2
C25' C 0.2796(14) 0.8556(14) 0.2116(16) 0.0433(18) Uiso 0.455(8) 1 d PU B 2
H25' H 0.2841 0.9182 0.2635 0.052 Uiso 0.455(8) 1 calc PR B 2
C26' C 0.3400(15) 0.7733(13) 0.2332(16) 0.0411(17) Uiso 0.455(8) 1 d PU B 2
H26' H 0.3833 0.7786 0.3012 0.049 Uiso 0.455(8) 1 calc PR B 2
C27' C 0.3392(15) 0.6816(13) 0.1575(15) 0.0385(15) Uiso 0.455(8) 1 d PU B 2
C28 C 0.1418(6) 0.1285(6) -0.0681(6) 0.0425(13) Uani 1 1 d U . .
C29 C 0.2065(6) 0.1293(6) 0.0428(6) 0.0380(11) Uani 1 1 d U . .
C30 C 0.3068(6) 0.0915(6) 0.0544(6) 0.0391(11) Uani 1 1 d U . .
H30 H 0.3355 0.0652 -0.0052 0.047 Uiso 1 1 calc R . .
C31 C 0.3661(6) 0.0925(6) 0.1557(6) 0.0399(11) Uani 1 1 d U . .
C32 C 0.4765(6) 0.0479(6) 0.1654(6) 0.0446(13) Uani 1 1 d U . .
C33 C 0.3556(5) 0.1129(5) 0.6032(5) 0.0474(14) Uani 1 1 d DU . .
C34 C 0.2859(7) 0.1737(7) 0.5333(6) 0.0477(12) Uani 1 1 d U A .
C35 C 0.2192(7) 0.2432(7) 0.5823(7) 0.0509(12) Uani 1 1 d U . .
H35 H 0.2200 0.2472 0.6545 0.061 Uiso 1 1 calc R A .
C36 C 0.1526(7) 0.3055(7) 0.5272(6) 0.0483(12) Uani 1 1 d U A .
C37 C 0.0825(7) 0.3796(7) 0.5866(6) 0.0485(14) Uani 1 1 d U . .
C38 C -0.1629(7) 0.1950(7) 0.2752(7) 0.0551(15) Uani 1 1 d U . .
C39 C -0.0515(7) 0.1578(7) 0.2879(7) 0.0532(13) Uani 1 1 d U . .
C40 C -0.0334(7) 0.0660(7) 0.3328(7) 0.0542(13) Uani 1 1 d U . .
H40 H -0.0860 0.0393 0.3640 0.065 Uiso 1 1 calc R . .
C41 C 0.0600(7) 0.0167(7) 0.3307(7) 0.0544(13) Uani 1 1 d U . .
C42 C 0.0639(8) -0.0907(7) 0.3639(7) 0.0558(15) Uani 1 1 d U . .

loop_
_atom_site_aniso_label
_atom_site_aniso_U_11
_atom_site_aniso_U_22
_atom_site_aniso_U_33
_atom_site_aniso_U_23
_atom_site_aniso_U_13
_atom_site_aniso_U_12
Er1 0.02973(18) 0.03099(16) 0.02180(17) 0.00652(11) 0.00861(12) -0.00287(11)
F1 0.056(3) 0.093(4) 0.024(2) 0.006(2) 0.012(2) 0.002(3)
F2 0.050(3) 0.108(4) 0.034(3) -0.001(3) 0.002(2) -0.019(3)
F3 0.104(5) 0.085(4) 0.039(3) 0.018(3) -0.002(3) 0.028(3)
F4 0.083(4) 0.088(4) 0.154(8) -0.009(4) 0.044(5) 0.039(4)
F5 0.127(6) 0.256(10) 0.064(5) 0.063(6) 0.037(4) 0.139(7)
F6 0.034(3) 0.135(6) 0.293(13) 0.120(7) 0.043(5) 0.019(4)
F10 0.113(5) 0.161(7) 0.057(4) 0.025(4) 0.037(4) 0.061(5)
F11 0.057(3) 0.098(4) 0.118(6) 0.025(4) 0.033(4) 0.015(3)
F12 0.116(5) 0.047(3) 0.120(6) -0.006(3) 0.074(4) 0.007(3)
F13 0.078(4) 0.148(6) 0.130(7) 0.061(5) 0.074(5) 0.026(4)
F14 0.070(4) 0.110(5) 0.104(6) 0.023(4) -0.011(4) -0.027(4)
F15 0.120(6) 0.080(4) 0.151(8) 0.033(4) 0.077(5) 0.038(4)
F16 0.176(8) 0.075(4) 0.094(5) 0.024(4) 0.065(5) -0.029(4)
F17 0.122(7) 0.165(8) 0.161(9) 0.123(7) -0.048(6) -0.030(6)
F18 0.146(6) 0.052(3) 0.074(4) 0.009(3) 0.025(4) -0.001(3)
O1 0.033(2) 0.043(2) 0.023(2) -0.0023(19) 0.004(2) 0.0008(19)
O2 0.038(3) 0.039(2) 0.023(2) 0.0071(19) 0.007(2) 0.0043(19)
O3 0.031(2) 0.047(3) 0.038(3) 0.014(2) 0.013(2) -0.004(2)
O4 0.044(3) 0.038(2) 0.052(3) 0.016(2) 0.006(3) -0.013(2)
O5 0.040(3) 0.053(3) 0.027(3) 0.004(2) 0.015(2) 0.003(2)
O6 0.039(3) 0.048(3) 0.027(3) 0.011(2) 0.009(2) -0.001(2)
N1 0.029(3) 0.035(3) 0.032(3) 0.012(2) 0.005(2) -0.004(2)
N2 0.026(3) 0.031(2) 0.028(3) 0.005(2) 0.010(2) -0.001(2)
N3 0.024(3) 0.035(3) 0.037(3) 0.002(2) 0.013(2) -0.002(2)
C1 0.033(3) 0.044(2) 0.050(3) 0.018(2) 0.012(2) -0.002(2)
C2 0.032(2) 0.045(2) 0.051(3) 0.018(2) 0.013(2) 0.0029(19)
C3 0.032(2) 0.042(2) 0.050(3) 0.015(2) 0.015(2) 0.0052(18)
C4 0.030(2) 0.038(2) 0.045(3) 0.010(2) 0.016(2) 0.0018(18)
C5 0.031(2) 0.035(2) 0.036(2) 0.0092(19) 0.016(2) 0.0006(18)
C6 0.030(2) 0.033(2) 0.032(3) 0.008(2) 0.015(2) -0.002(2)
C7 0.031(2) 0.040(2) 0.032(2) 0.0036(19) 0.011(2) 0.0010(18)
C8 0.032(2) 0.047(2) 0.034(2) 0.004(2) 0.011(2) -0.0013(19)
C9 0.034(2) 0.053(2) 0.037(2) 0.006(2) 0.009(2) 0.0003(19)
C10 0.036(2) 0.052(2) 0.036(2) 0.008(2) 0.008(2) 0.003(2)
C11 0.036(2) 0.045(2) 0.033(2) 0.0082(19) 0.009(2) 0.0034(19)
C12 0.032(2) 0.040(2) 0.030(2) 0.0048(19) 0.0120(19) 0.0015(17)
C13 0.036(2) 0.037(2) 0.043(2) 0.008(2) 0.013(2) -0.001(2)
C28 0.041(3) 0.055(3) 0.030(3) 0.005(2) 0.007(2) 0.003(2)
C29 0.038(2) 0.048(2) 0.028(2) 0.007(2) 0.009(2) 0.001(2)
C30 0.039(2) 0.052(2) 0.028(2) 0.008(2) 0.0103(19) 0.005(2)
C31 0.039(2) 0.051(2) 0.031(2) 0.010(2) 0.009(2) 0.006(2)
C32 0.042(3) 0.058(3) 0.034(3) 0.008(2) 0.009(2) 0.010(2)
C33 0.045(3) 0.066(3) 0.035(3) 0.015(3) 0.012(3) 0.001(3)
C34 0.046(3) 0.065(3) 0.036(3) 0.015(2) 0.013(2) 0.004(2)
C35 0.050(3) 0.067(3) 0.037(3) 0.009(2) 0.012(2) 0.006(2)
C36 0.049(3) 0.062(3) 0.036(3) 0.007(2) 0.015(2) 0.005(2)
C37 0.049(3) 0.063(3) 0.034(3) 0.005(3) 0.016(3) 0.003(3)
C38 0.055(3) 0.061(3) 0.053(3) 0.007(3) 0.025(3) -0.008(3)
C39 0.056(3) 0.060(3) 0.046(3) 0.007(2) 0.022(3) -0.009(2)
C40 0.060(3) 0.060(3) 0.044(3) 0.009(2) 0.019(3) -0.015(2)
C41 0.063(3) 0.058(3) 0.043(3) 0.012(2) 0.015(3) -0.014(2)
C42 0.067(4) 0.058(3) 0.042(3) 0.015(3) 0.011(3) -0.017(3)

loop_
_atom_type_symbol
_atom_type_description
_atom_type_scat_dispersion_real
_atom_type_scat_dispersion_imag
_atom_type_scat_source
C C 0.0033 0.0016 'International Tables Vol C Tables 4.2.6.8 and 6.1.1.4'
H H 0.0000 0.0000 'International Tables Vol C Tables 4.2.6.8 and 6.1.1.4'
N N 0.0061 0.0033 'International Tables Vol C Tables 4.2.6.8 and 6.1.1.4'
O O 0.0106 0.0060 'International Tables Vol C Tables 4.2.6.8 and 6.1.1.4'
F F 0.0171 0.0103 'International Tables Vol C Tables 4.2.6.8 and 6.1.1.4'
Er Er -0.2586 4.9576 'International Tables Vol C Tables 4.2.6.8 and 6.1.1.4'

loop_
_geom_angle_atom_site_label_1
_geom_angle_atom_site_label_2
_geom_angle_atom_site_label_3
_geom_angle
_geom_angle_site_symmetry_1
_geom_angle_site_symmetry_3
_geom_angle_publ_flag
O1 Er1 O2 72.80(16) . . ?
O1 Er1 O4 89.52(18) . . ?
O2 Er1 O4 84.10(18) . . ?
O1 Er1 O5 142.48(16) . . ?
O2 Er1 O5 143.94(17) . . ?
O4 Er1 O5 99.77(19) . . ?
O1 Er1 O6 143.69(16) . . ?
O2 Er1 O6 75.19(16) . . ?
O4 Er1 O6 70.45(18) . . ?
O5 Er1 O6 72.57(17) . . ?
O1 Er1 O3 76.88(17) . . ?
O2 Er1 O3 141.54(17) . . ?
O4 Er1 O3 72.45(17) . . ?
O5 Er1 O3 71.65(17) . . ?
O6 Er1 O3 121.94(16) . . ?
O1 Er1 N2 109.26(17) . . ?
O2 Er1 N2 75.83(16) . . ?
O4 Er1 N2 146.47(18) . . ?
O5 Er1 N2 82.29(17) . . ?
O6 Er1 N2 78.52(17) . . ?
O3 Er1 N2 137.66(16) . . ?
O1 Er1 N1 72.46(17) . . ?
O2 Er1 N1 114.61(16) . . ?
O4 Er1 N1 147.33(18) . . ?
O5 Er1 N1 80.88(18) . . ?
O6 Er1 N1 138.20(18) . . ?
O3 Er1 N1 76.95(16) . . ?
N2 Er1 N1 66.19(17) . . ?
C29 O1 Er1 135.5(5) . . ?
C31 O2 Er1 135.7(5) . . ?
C39 O3 Er1 129.1(5) . . ?
C41 O4 Er1 131.7(6) . . ?
C36 O5 Er1 132.3(5) . . ?
C34 O6 Er1 136.8(5) . . ?
C1 N1 C5 118.0(6) . . ?
C1 N1 Er1 122.5(4) . . ?
C5 N1 Er1 117.4(4) . . ?
C6 N2 C12 105.8(5) . . ?
C6 N2 Er1 118.1(4) . . ?
C12 N2 Er1 134.7(4) . . ?
C6 N3 C7 106.3(5) . . ?
C6 N3 C13 130.1(6) . . ?
C7 N3 C13 121.9(5) . . ?
N1 C1 C2 122.7(7) . . ?
N1 C1 H1 118.6 . . ?
C2 C1 H1 118.6 . . ?
C3 C2 C1 119.0(7) . . ?
C3 C2 H2 120.5 . . ?
C1 C2 H2 120.5 . . ?
C2 C3 C4 120.1(6) . . ?
C2 C3 H3 119.9 . . ?
C4 C3 H3 119.9 . . ?
C5 C4 C3 117.4(6) . . ?
C5 C4 H4 121.3 . . ?
C3 C4 H4 121.3 . . ?
N1 C5 C4 122.4(6) . . ?
N1 C5 C6 113.1(5) . . ?
C4 C5 C6 124.6(6) . . ?
N2 C6 N3 112.6(6) . . ?
N2 C6 C5 120.5(6) . . ?
N3 C6 C5 126.9(6) . . ?
N3 C7 C8 131.1(6) . . ?
N3 C7 C12 106.9(6) . . ?
C8 C7 C12 122.1(6) . . ?
C9 C8 C7 115.8(6) . . ?
C9 C8 H8 122.1 . . ?
C7 C8 H8 122.1 . . ?
C8 C9 C10 122.1(7) . . ?
C8 C9 H9 118.9 . . ?
C10 C9 H9 118.9 . . ?
C11 C10 C9 121.5(7) . . ?
C11 C10 H10 119.2 . . ?
C9 C10 H10 119.2 . . ?
C10 C11 C12 117.2(7) . . ?
C10 C11 H11 121.4 . . ?
C12 C11 H11 121.4 . . ?
C7 C12 C11 121.2(6) . . ?
C7 C12 N2 108.5(5) . . ?
C11 C12 N2 130.3(6) . . ?
N3 C13 C14 115.6(6) . . ?
N3 C13 H13A 108.4 . . ?
C14 C13 H13A 108.4 . . ?
N3 C13 H13B 108.4 . . ?
C14 C13 H13B 108.4 . . ?
H13A C13 H13B 107.4 . . ?
C15' C14 C27 106.8(12) . . ?
C15' C14 C27' 125.4(13) . . ?
C27 C14 C27' 18.6(9) . . ?
C15' C14 C13 124.4(11) . . ?
C27 C14 C13 128.7(8) . . ?
C27' C14 C13 110.1(9) . . ?
C15' C14 C15 8.8(13) . . ?
C27 C14 C15 114.9(10) . . ?
C27' C14 C15 133.5(11) . . ?
C13 C14 C15 116.4(8) . . ?
C20 C15 C16 119.7(15) . . ?
C20 C15 C14 119.2(11) . . ?
C16 C15 C14 121.1(15) . . ?
C17 C16 C15 119.6(16) . . ?
C17 C16 H16 120.2 . . ?
C15 C16 H16 120.2 . . ?
C16 C17 C18 122.0(14) . . ?
C16 C17 H17 119.0 . . ?
C18 C17 H17 119.0 . . ?
C19 C18 C17 119.3(14) . . ?
C19 C18 H18 120.4 . . ?
C17 C18 H18 120.4 . . ?
C18 C19 C20 120.7(14) . . ?
C18 C19 H19 119.7 . . ?
C20 C19 H19 119.7 . . ?
C15 C20 C21 122.0(13) . . ?
C15 C20 C19 118.6(13) . . ?
C21 C20 C19 119.3(14) . . ?
C22 C21 C20 120.2(14) . . ?
C22 C21 H21 119.9 . . ?
C20 C21 H21 119.9 . . ?
C21 C22 C27 121.9(13) . . ?
C21 C22 C23 123.2(16) . . ?
C27 C22 C23 114.8(15) . . ?
C24 C23 C22 121.1(15) . . ?
C24 C23 H23 119.5 . . ?
C22 C23 H23 119.5 . . ?
C25 C24 C23 123.6(15) . . ?
C25 C24 H24 118.2 . . ?
C23 C24 H24 118.2 . . ?
C24 C25 C26 117.3(16) . . ?
C24 C25 H25 121.4 . . ?
C26 C25 H25 121.4 . . ?
C25 C26 C27 123.2(15) . . ?
C25 C26 H26 118.4 . . ?
C27 C26 H26 118.4 . . ?
C26 C27 C14 118.9(13) . . ?
C26 C27 C22 119.7(13) . . ?
C14 C27 C22 121.4(11) . . ?
C14 C15' C20' 119.9(14) . . ?
C14 C15' C16' 124.2(19) . . ?
C20' C15' C16' 115.9(17) . . ?
C17' C16' C15' 123.2(19) . . ?
C17' C16' H16' 118.4 . . ?
C15' C16' H16' 118.4 . . ?
C16' C17' C18' 122.7(17) . . ?
C16' C17' H17' 118.6 . . ?
C18' C17' H17' 118.6 . . ?
C19' C18' C17' 118.5(17) . . ?
C19' C18' H18' 120.7 . . ?
C17' C18' H18' 120.7 . . ?
C18' C19' C20' 123.1(17) . . ?
C18' C19' H19' 118.5 . . ?
C20' C19' H19' 118.5 . . ?
C21' C20' C19' 124.4(19) . . ?
C21' C20' C15' 119.0(16) . . ?
C19' C20' C15' 116.6(15) . . ?
C20' C21' C22' 121.9(17) . . ?
C20' C21' H21' 119.1 . . ?
C22' C21' H21' 119.1 . . ?
C21' C22' C27' 122.2(15) . . ?
C21' C22' C23' 118.3(17) . . ?
C27' C22' C23' 119.0(17) . . ?
C24' C23' C22' 119.7(17) . . ?
C24' C23' H23' 120.2 . . ?
C22' C23' H23' 120.2 . . ?
C23' C24' C25' 120.3(17) . . ?
C23' C24' H24' 119.9 . . ?
C25' C24' H24' 119.9 . . ?
C26' C25' C24' 120.6(17) . . ?
C26' C25' H25' 119.7 . . ?
C24' C25' H25' 119.7 . . ?
C25' C26' C27' 121.5(19) . . ?
C25' C26' H26' 119.3 . . ?
C27' C26' H26' 119.3 . . ?
C26' C27' C22' 118.6(16) . . ?
C26' C27' C14 129.8(16) . . ?
C22' C27' C14 111.5(13) . . ?
F1 C28 F2 107.1(6) . . ?
F1 C28 F3 106.7(6) . . ?
F2 C28 F3 108.1(7) . . ?
F1 C28 C29 113.9(6) . . ?
F2 C28 C29 110.6(6) . . ?
F3 C28 C29 110.2(6) . . ?
O1 C29 C30 128.2(7) . . ?
O1 C29 C28 112.8(6) . . ?
C30 C29 C28 118.9(6) . . ?
C29 C30 C31 119.0(7) . . ?
C29 C30 H30 120.5 . . ?
C31 C30 H30 120.5 . . ?
O2 C31 C30 127.7(7) . . ?
O2 C31 C32 114.8(6) . . ?
C30 C31 C32 117.5(6) . . ?
F6 C32 F5 111.7(9) . . ?
F6 C32 F4 104.2(8) . . ?
F5 C32 F4 104.0(8) . . ?
F6 C32 C31 112.4(7) . . ?
F5 C32 C31 110.9(7) . . ?
F4 C32 C31 113.1(7) . . ?
F7' C33 F9 132.0(10) . . ?
F7' C33 F8 61.0(5) . . ?
F9 C33 F8 106.9(6) . . ?
F7' C33 F9' 106.5(6) . . ?
F9 C33 F9' 42.3(5) . . ?
F8 C33 F9' 129.6(9) . . ?
F7' C33 F8' 106.1(6) . . ?
F9 C33 F8' 66.0(5) . . ?
F8 C33 F8' 47.4(5) . . ?
F9' C33 F8' 104.9(6) . . ?
F7' C33 F7 46.7(5) . . ?
F9 C33 F7 105.9(6) . . ?
F8 C33 F7 104.7(6) . . ?
F9' C33 F7 66.0(5) . . ?
F8' C33 F7 137.7(10) . . ?
F7' C33 C34 114.3(8) . . ?
F9 C33 C34 112.7(8) . . ?
F8 C33 C34 114.2(7) . . ?
F9' C33 C34 115.0(7) . . ?
F8' C33 C34 109.3(8) . . ?
F7 C33 C34 111.8(8) . . ?
O6 C34 C35 124.4(7) . . ?
O6 C34 C33 119.8(7) . . ?
C35 C34 C33 115.5(7) . . ?
C36 C35 C34 121.3(8) . . ?
C36 C35 H35 119.4 . . ?
C34 C35 H35 119.4 . . ?
O5 C36 C35 128.8(7) . . ?
O5 C36 C37 113.1(7) . . ?
C35 C36 C37 118.1(7) . . ?
F11 C37 F12 109.6(7) . . ?
F11 C37 F10 104.9(7) . . ?
F12 C37 F10 107.9(8) . . ?
F11 C37 C36 111.4(7) . . ?
F12 C37 C36 110.8(7) . . ?
F10 C37 C36 112.1(7) . . ?
F15 C38 F14 106.5(9) . . ?
F15 C38 F13 108.7(8) . . ?
F14 C38 F13 106.7(8) . . ?
F15 C38 C39 113.3(7) . . ?
F14 C38 C39 108.1(7) . . ?
F13 C38 C39 113.2(8) . . ?
O3 C39 C40 127.4(8) . . ?
O3 C39 C38 116.0(8) . . ?
C40 C39 C38 116.4(7) . . ?
C41 C40 C39 119.8(8) . . ?
C41 C40 H40 120.1 . . ?
C39 C40 H40 120.1 . . ?
O4 C41 C40 127.7(8) . . ?
O4 C41 C42 116.6(8) . . ?
C40 C41 C42 115.7(8) . . ?
F16 C42 F18 109.5(8) . . ?
F16 C42 F17 104.8(9) . . ?
F18 C42 F17 109.0(9) . . ?
F16 C42 C41 115.4(9) . . ?
F18 C42 C41 108.3(7) . . ?
F17 C42 C41 109.7(8) . . ?

loop_
_geom_bond_atom_site_label_1
_geom_bond_atom_site_label_2
_geom_bond_distance
_geom_bond_site_symmetry_2
_geom_bond_publ_flag
Er1 O1 2.292(5) . ?
Er1 O2 2.295(4) . ?
Er1 O4 2.315(5) . ?
Er1 O5 2.326(5) . ?
Er1 O6 2.334(5) . ?
Er1 O3 2.342(5) . ?
Er1 N2 2.446(5) . ?
Er1 N1 2.515(5) . ?
F1 C28 1.331(8) . ?
F2 C28 1.331(9) . ?
F3 C28 1.336(9) . ?
F4 C32 1.320(10) . ?
F5 C32 1.282(10) . ?
F6 C32 1.257(10) . ?
F7 C33 1.317(6) . ?
F8 C33 1.310(6) . ?
F9 C33 1.301(6) . ?
F7' C33 1.300(6) . ?
F8' C33 1.315(6) . ?
F9' C33 1.312(6) . ?
F10 C37 1.312(10) . ?
F11 C37 1.296(10) . ?
F12 C37 1.309(10) . ?
F13 C38 1.333(10) . ?
F14 C38 1.325(11) . ?
F15 C38 1.311(10) . ?
F16 C42 1.281(11) . ?
F17 C42 1.338(11) . ?
F18 C42 1.310(11) . ?
O1 C29 1.251(8) . ?
O2 C31 1.248(8) . ?
O3 C39 1.232(9) . ?
O4 C41 1.213(10) . ?
O5 C36 1.266(9) . ?
O6 C34 1.217(9) . ?
N1 C1 1.321(9) . ?
N1 C5 1.355(8) . ?
N2 C6 1.327(8) . ?
N2 C12 1.403(8) . ?
N3 C6 1.372(8) . ?
N3 C7 1.387(8) . ?
N3 C13 1.475(8) . ?
C1 C2 1.399(9) . ?
C1 H1 0.9500 . ?
C2 C3 1.345(11) . ?
C2 H2 0.9500 . ?
C3 C4 1.396(10) . ?
C3 H3 0.9500 . ?
C4 C5 1.394(9) . ?
C4 H4 0.9500 . ?
C5 C6 1.457(9) . ?
C7 C8 1.396(9) . ?
C7 C12 1.397(9) . ?
C8 C9 1.395(10) . ?
C8 H8 0.9500 . ?
C9 C10 1.403(10) . ?
C9 H9 0.9500 . ?
C10 C11 1.372(10) . ?
C10 H10 0.9500 . ?
C11 C12 1.398(9) . ?
C11 H11 0.9500 . ?
C13 C14 1.523(10) . ?
C13 H13A 0.9900 . ?
C13 H13B 0.9900 . ?
C14 C15' 1.29(2) . ?
C14 C27 1.401(16) . ?
C14 C27' 1.491(18) . ?
C14 C15 1.539(17) . ?
C15 C20 1.38(2) . ?
C15 C16 1.43(2) . ?
C16 C17 1.38(2) . ?
C16 H16 0.9500 . ?
C17 C18 1.40(2) . ?
C17 H17 0.9500 . ?
C18 C19 1.35(2) . ?
C18 H18 0.9500 . ?
C19 C20 1.47(2) . ?
C19 H19 0.9500 . ?
C20 C21 1.393(19) . ?
C21 C22 1.348(19) . ?
C21 H21 0.9500 . ?
C22 C27 1.43(2) . ?
C22 C23 1.470(19) . ?
C23 C24 1.36(2) . ?
C23 H23 0.9500 . ?
C24 C25 1.36(2) . ?
C24 H24 0.9500 . ?
C25 C26 1.39(2) . ?
C25 H25 0.9500 . ?
C26 C27 1.401(19) . ?
C26 H26 0.9500 . ?
C15' C20' 1.47(3) . ?
C15' C16' 1.47(2) . ?
C16' C17' 1.31(3) . ?
C16' H16' 0.9500 . ?
C17' C18' 1.39(3) . ?
C17' H17' 0.9500 . ?
C18' C19' 1.38(2) . ?
C18' H18' 0.9500 . ?
C19' C20' 1.45(2) . ?
C19' H19' 0.9500 . ?
C20' C21' 1.35(2) . ?
C21' C22' 1.39(2) . ?
C21' H21' 0.9500 . ?
C22' C27' 1.46(3) . ?
C22' C23' 1.47(2) . ?
C23' C24' 1.35(3) . ?
C23' H23' 0.9500 . ?
C24' C25' 1.47(3) . ?
C24' H24' 0.9500 . ?
C25' C26' 1.37(2) . ?
C25' H25' 0.9500 . ?
C26' C27' 1.40(2) . ?
C26' H26' 0.9500 . ?
C28 C29 1.538(10) . ?
C29 C30 1.375(10) . ?
C30 C31 1.405(10) . ?
C30 H30 0.9500 . ?
C31 C32 1.530(10) . ?
C33 C34 1.502(11) . ?
C34 C35 1.415(11) . ?
C35 C36 1.387(11) . ?
C35 H35 0.9500 . ?
C36 C37 1.546(11) . ?
C38 C39 1.505(12) . ?
C39 C40 1.431(12) . ?
C40 C41 1.372(12) . ?
C40 H40 0.9500 . ?
C41 C42 1.536(12) . ?

loop_
_geom_torsion_atom_site_label_1
_geom_torsion_atom_site_label_2
_geom_torsion_atom_site_label_3
_geom_torsion_atom_site_label_4
_geom_torsion
_geom_torsion_site_symmetry_1
_geom_torsion_site_symmetry_2
_geom_torsion_site_symmetry_3
_geom_torsion_site_symmetry_4
_geom_torsion_publ_flag
O2 Er1 O1 C29 -12.0(6) . . . . ?
O4 Er1 O1 C29 -95.9(7) . . . . ?
O5 Er1 O1 C29 158.5(6) . . . . ?
O6 Er1 O1 C29 -41.2(8) . . . . ?
O3 Er1 O1 C29 -168.0(7) . . . . ?
N2 Er1 O1 C29 55.7(7) . . . . ?
N1 Er1 O1 C29 111.7(7) . . . . ?
O1 Er1 O2 C31 8.4(6) . . . . ?
O4 Er1 O2 C31 99.7(7) . . . . ?
O5 Er1 O2 C31 -161.8(6) . . . . ?
O6 Er1 O2 C31 171.0(7) . . . . ?
O3 Er1 O2 C31 47.9(7) . . . . ?
N2 Er1 O2 C31 -107.4(7) . . . . ?
N1 Er1 O2 C31 -52.4(7) . . . . ?
O1 Er1 O3 C39 126.2(7) . . . . ?
O2 Er1 O3 C39 87.7(7) . . . . ?
O4 Er1 O3 C39 32.5(6) . . . . ?
O5 Er1 O3 C39 -74.5(7) . . . . ?
O6 Er1 O3 C39 -19.8(7) . . . . ?
N2 Er1 O3 C39 -129.4(6) . . . . ?
N1 Er1 O3 C39 -159.0(7) . . . . ?
O1 Er1 O4 C41 -109.5(8) . . . . ?
O2 Er1 O4 C41 177.8(8) . . . . ?
O5 Er1 O4 C41 34.0(8) . . . . ?
O6 Er1 O4 C41 101.4(8) . . . . ?
O3 Er1 O4 C41 -33.1(7) . . . . ?
N2 Er1 O4 C41 124.8(7) . . . . ?
N1 Er1 O4 C41 -54.3(9) . . . . ?
O1 Er1 O5 C36 150.6(6) . . . . ?
O2 Er1 O5 C36 -45.0(8) . . . . ?
O4 Er1 O5 C36 48.4(7) . . . . ?
O6 Er1 O5 C36 -17.4(7) . . . . ?
O3 Er1 O5 C36 116.1(7) . . . . ?
N2 Er1 O5 C36 -97.7(7) . . . . ?
N1 Er1 O5 C36 -164.7(7) . . . . ?
O1 Er1 O6 C34 -146.4(7) . . . . ?
O2 Er1 O6 C34 -175.2(8) . . . . ?
O4 Er1 O6 C34 -86.3(8) . . . . ?
O5 Er1 O6 C34 21.1(8) . . . . ?
O3 Er1 O6 C34 -33.1(8) . . . . ?
N2 Er1 O6 C34 106.6(8) . . . . ?
N1 Er1 O6 C34 74.2(8) . . . . ?
O1 Er1 N1 C1 62.4(5) . . . . ?
O2 Er1 N1 C1 123.3(5) . . . . ?
O4 Er1 N1 C1 3.0(7) . . . . ?
O5 Er1 N1 C1 -90.9(6) . . . . ?
O6 Er1 N1 C1 -141.5(5) . . . . ?
O3 Er1 N1 C1 -17.7(5) . . . . ?
N2 Er1 N1 C1 -176.4(6) . . . . ?
O1 Er1 N1 C5 -134.3(5) . . . . ?
O2 Er1 N1 C5 -73.4(5) . . . . ?
O4 Er1 N1 C5 166.3(4) . . . . ?
O5 Er1 N1 C5 72.4(5) . . . . ?
O6 Er1 N1 C5 21.8(6) . . . . ?
O3 Er1 N1 C5 145.5(5) . . . . ?
N2 Er1 N1 C5 -13.1(4) . . . . ?
O1 Er1 N2 C6 59.8(5) . . . . ?
O2 Er1 N2 C6 125.5(5) . . . . ?
O4 Er1 N2 C6 -179.4(4) . . . . ?
O5 Er1 N2 C6 -83.4(5) . . . . ?
O6 Er1 N2 C6 -157.1(5) . . . . ?
O3 Er1 N2 C6 -31.7(6) . . . . ?
N1 Er1 N2 C6 0.0(4) . . . . ?
O1 Er1 N2 C12 -104.5(6) . . . . ?
O2 Er1 N2 C12 -38.8(5) . . . . ?
O4 Er1 N2 C12 16.2(7) . . . . ?
O5 Er1 N2 C12 112.3(6) . . . . ?
O6 Er1 N2 C12 38.6(5) . . . . ?
O3 Er1 N2 C12 164.0(5) . . . . ?
N1 Er1 N2 C12 -164.3(6) . . . . ?
C5 N1 C1 C2 -1.6(11) . . . . ?
Er1 N1 C1 C2 161.7(6) . . . . ?
N1 C1 C2 C3 -3.9(12) . . . . ?
C1 C2 C3 C4 4.0(11) . . . . ?
C2 C3 C4 C5 1.1(11) . . . . ?
C1 N1 C5 C4 7.0(10) . . . . ?
Er1 N1 C5 C4 -157.0(5) . . . . ?
C1 N1 C5 C6 -172.6(6) . . . . ?
Er1 N1 C5 C6 23.3(7) . . . . ?
C3 C4 C5 N1 -6.8(10) . . . . ?
C3 C4 C5 C6 172.8(6) . . . . ?
C12 N2 C6 N3 0.8(7) . . . . ?
Er1 N2 C6 N3 -167.7(4) . . . . ?
C12 N2 C6 C5 -179.0(6) . . . . ?
Er1 N2 C6 C5 12.5(8) . . . . ?
C7 N3 C6 N2 -1.1(7) . . . . ?
C13 N3 C6 N2 163.8(6) . . . . ?
C7 N3 C6 C5 178.6(6) . . . . ?
C13 N3 C6 C5 -16.4(11) . . . . ?
N1 C5 C6 N2 -24.1(9) . . . . ?
C4 C5 C6 N2 156.2(7) . . . . ?
N1 C5 C6 N3 156.1(6) . . . . ?
C4 C5 C6 N3 -23.5(11) . . . . ?
C6 N3 C7 C8 -179.3(7) . . . . ?
C13 N3 C7 C8 14.3(11) . . . . ?
C6 N3 C7 C12 0.9(7) . . . . ?
C13 N3 C7 C12 -165.5(6) . . . . ?
N3 C7 C8 C9 -179.5(7) . . . . ?
C12 C7 C8 C9 0.3(10) . . . . ?
C7 C8 C9 C10 0.9(11) . . . . ?
C8 C9 C10 C11 -1.1(12) . . . . ?
C9 C10 C11 C12 0.0(11) . . . . ?
N3 C7 C12 C11 178.5(6) . . . . ?
C8 C7 C12 C11 -1.3(10) . . . . ?
N3 C7 C12 N2 -0.5(7) . . . . ?
C8 C7 C12 N2 179.7(6) . . . . ?
C10 C11 C12 C7 1.1(10) . . . . ?
C10 C11 C12 N2 179.8(6) . . . . ?
C6 N2 C12 C7 -0.2(7) . . . . ?
Er1 N2 C12 C7 165.5(4) . . . . ?
C6 N2 C12 C11 -179.1(7) . . . . ?
Er1 N2 C12 C11 -13.4(11) . . . . ?
C6 N3 C13 C14 -33.5(9) . . . . ?
C7 N3 C13 C14 129.5(6) . . . . ?
N3 C13 C14 C15' -49.6(15) . . . . ?
N3 C13 C14 C27 125.6(10) . . . . ?
N3 C13 C14 C27' 125.8(9) . . . . ?
N3 C13 C14 C15 -54.0(11) . . . . ?
C15' C14 C15 C20 18(9) . . . . ?
C27 C14 C15 C20 -5.7(19) . . . . ?
C27' C14 C15 C20 -6(2) . . . . ?
C13 C14 C15 C20 173.9(12) . . . . ?
C15' C14 C15 C16 -164(11) . . . . ?
C27 C14 C15 C16 172.2(15) . . . . ?
C27' C14 C15 C16 172.1(16) . . . . ?
C13 C14 C15 C16 -8(2) . . . . ?
C20 C15 C16 C17 -3(3) . . . . ?
C14 C15 C16 C17 178.7(14) . . . . ?
C15 C16 C17 C18 1(3) . . . . ?
C16 C17 C18 C19 0(2) . . . . ?
C17 C18 C19 C20 2(2) . . . . ?
C16 C15 C20 C21 -177.0(16) . . . . ?
C14 C15 C20 C21 1(2) . . . . ?
C16 C15 C20 C19 5(2) . . . . ?
C14 C15 C20 C19 -176.9(12) . . . . ?
C18 C19 C20 C15 -4(2) . . . . ?
C18 C19 C20 C21 177.7(14) . . . . ?
C15 C20 C21 C22 4(2) . . . . ?
C19 C20 C21 C22 -178.4(13) . . . . ?
C20 C21 C22 C27 -4(2) . . . . ?
C20 C21 C22 C23 177.8(14) . . . . ?
C21 C22 C23 C24 176.6(14) . . . . ?
C27 C22 C23 C24 -2(2) . . . . ?
C22 C23 C24 C25 4(2) . . . . ?
C23 C24 C25 C26 -2(2) . . . . ?
C24 C25 C26 C27 -3(2) . . . . ?
C25 C26 C27 C14 -174.0(13) . . . . ?
C25 C26 C27 C22 6(2) . . . . ?
C15' C14 C27 C26 -178.0(15) . . . . ?
C27' C14 C27 C26 6(3) . . . . ?
C13 C14 C27 C26 6.1(19) . . . . ?
C15 C14 C27 C26 -174.3(13) . . . . ?
C15' C14 C27 C22 2.4(19) . . . . ?
C27' C14 C27 C22 -174(5) . . . . ?
C13 C14 C27 C22 -173.5(10) . . . . ?
C15 C14 C27 C22 6.1(18) . . . . ?
C21 C22 C27 C26 178.6(14) . . . . ?
C23 C22 C27 C26 -3(2) . . . . ?
C21 C22 C27 C14 -2(2) . . . . ?
C23 C22 C27 C14 177.0(12) . . . . ?
C27 C14 C15' C20' -3(2) . . . . ?
C27' C14 C15' C20' -2(3) . . . . ?
C13 C14 C15' C20' 172.7(13) . . . . ?
C15 C14 C15' C20' -161(11) . . . . ?
C27 C14 C15' C16' 174.4(19) . . . . ?
C27' C14 C15' C16' 175.8(17) . . . . ?
C13 C14 C15' C16' -9(3) . . . . ?
C15 C14 C15' C16' 17(8) . . . . ?
C14 C15' C16' C17' -177.1(19) . . . . ?
C20' C15' C16' C17' 1(3) . . . . ?
C15' C16' C17' C18' -1(3) . . . . ?
C16' C17' C18' C19' 0(3) . . . . ?
C17' C18' C19' C20' 2(3) . . . . ?
C18' C19' C20' C21' 176.0(17) . . . . ?
C18' C19' C20' C15' -2(3) . . . . ?
C14 C15' C20' C21' 1(3) . . . . ?
C16' C15' C20' C21' -177.5(18) . . . . ?
C14 C15' C20' C19' 178.5(16) . . . . ?
C16' C15' C20' C19' 0(3) . . . . ?
C19' C20' C21' C22' -175.8(16) . . . . ?
C15' C20' C21' C22' 2(3) . . . . ?
C20' C21' C22' C27' -3(3) . . . . ?
C20' C21' C22' C23' -175.5(16) . . . . ?
C21' C22' C23' C24' 177.9(16) . . . . ?
C27' C22' C23' C24' 5(3) . . . . ?
C22' C23' C24' C25' -1(3) . . . . ?
C23' C24' C25' C26' -3(3) . . . . ?
C24' C25' C26' C27' 3(3) . . . . ?
C25' C26' C27' C22' 1(3) . . . . ?
C25' C26' C27' C14 -177.8(17) . . . . ?
C21' C22' C27' C26' -177.7(17) . . . . ?
C23' C22' C27' C26' -5(2) . . . . ?
C21' C22' C27' C14 2(2) . . . . ?
C23' C22' C27' C14 173.9(14) . . . . ?
C15' C14 C27' C26' -179.8(19) . . . . ?
C27 C14 C27' C26' -176(5) . . . . ?
C13 C14 C27' C26' 5(2) . . . . ?
C15 C14 C27' C26' -175.4(17) . . . . ?
C15' C14 C27' C22' 1(2) . . . . ?
C27 C14 C27' C22' 5(3) . . . . ?
C13 C14 C27' C22' -174.4(11) . . . . ?
C15 C14 C27' C22' 5(2) . . . . ?
Er1 O1 C29 C30 12.0(12) . . . . ?
Er1 O1 C29 C28 -169.6(4) . . . . ?
F1 C28 C29 O1 172.2(6) . . . . ?
F2 C28 C29 O1 -67.2(8) . . . . ?
F3 C28 C29 O1 52.3(9) . . . . ?
F1 C28 C29 C30 -9.2(10) . . . . ?
F2 C28 C29 C30 111.4(8) . . . . ?
F3 C28 C29 C30 -129.1(7) . . . . ?
O1 C29 C30 C31 -1.8(12) . . . . ?
C28 C29 C30 C31 179.8(7) . . . . ?
Er1 O2 C31 C30 -4.5(12) . . . . ?
Er1 O2 C31 C32 174.9(5) . . . . ?
C29 C30 C31 O2 -1.8(12) . . . . ?
C29 C30 C31 C32 178.8(7) . . . . ?
O2 C31 C32 F6 -110.1(9) . . . . ?
C30 C31 C32 F6 69.3(11) . . . . ?
O2 C31 C32 F5 15.8(11) . . . . ?
C30 C31 C32 F5 -164.8(9) . . . . ?
O2 C31 C32 F4 132.2(8) . . . . ?
C30 C31 C32 F4 -48.4(10) . . . . ?
Er1 O6 C34 C35 -20.1(14) . . . . ?
Er1 O6 C34 C33 166.5(4) . . . . ?
F7' C33 C34 O6 82.8(9) . . . . ?
F9 C33 C34 O6 -107.2(8) . . . . ?
F8 C33 C34 O6 15.1(10) . . . . ?
F9' C33 C34 O6 -153.5(8) . . . . ?
F8' C33 C34 O6 -35.9(10) . . . . ?
F7 C33 C34 O6 133.7(8) . . . . ?
F7' C33 C34 C35 -91.2(9) . . . . ?
F9 C33 C34 C35 78.9(9) . . . . ?
F8 C33 C34 C35 -158.8(7) . . . . ?
F9' C33 C34 C35 32.5(10) . . . . ?
F8' C33 C34 C35 150.2(8) . . . . ?
F7 C33 C34 C35 -40.3(9) . . . . ?
O6 C34 C35 C36 4.9(14) . . . . ?
C33 C34 C35 C36 178.6(8) . . . . ?
Er1 O5 C36 C35 15.0(14) . . . . ?
Er1 O5 C36 C37 -168.2(5) . . . . ?
C34 C35 C36 O5 -3.2(15) . . . . ?
C34 C35 C36 C37 -179.8(8) . . . . ?
O5 C36 C37 F11 65.4(10) . . . . ?
C35 C36 C37 F11 -117.4(9) . . . . ?
O5 C36 C37 F12 -56.8(10) . . . . ?
C35 C36 C37 F12 120.3(9) . . . . ?
O5 C36 C37 F10 -177.4(8) . . . . ?
C35 C36 C37 F10 -0.3(12) . . . . ?
Er1 O3 C39 C40 -22.9(13) . . . . ?
Er1 O3 C39 C38 161.4(5) . . . . ?
F15 C38 C39 O3 -30.2(12) . . . . ?
F14 C38 C39 O3 87.6(9) . . . . ?
F13 C38 C39 O3 -154.5(8) . . . . ?
F15 C38 C39 C40 153.7(8) . . . . ?
F14 C38 C39 C40 -88.6(9) . . . . ?
F13 C38 C39 C40 29.4(12) . . . . ?
O3 C39 C40 C41 -6.8(15) . . . . ?
C38 C39 C40 C41 168.9(8) . . . . ?
Er1 O4 C41 C40 22.1(14) . . . . ?
Er1 O4 C41 C42 -159.9(5) . . . . ?
C39 C40 C41 O4 7.9(15) . . . . ?
C39 C40 C41 C42 -170.2(8) . . . . ?
O4 C41 C42 F16 166.8(9) . . . . ?
C40 C41 C42 F16 -14.9(13) . . . . ?
O4 C41 C42 F18 -70.0(11) . . . . ?
C40 C41 C42 F18 108.2(10) . . . . ?
O4 C41 C42 F17 48.8(12) . . . . ?
C40 C41 C42 F17 -132.9(10) . . . . ?
